data_1513025
loop_
_publ_author_name
'Bing-Jun Zhang'
'Cui-Juan Wang'
'Guang-Mei Qiu'
'Shuai Huang'
'Xian-Li Zhou'
'Jie Weng'
'Yao-Yu Wang'

_publ_section_title
;
 Polycarboxylate anions effect on the structures of a series of transition
 metal-based coordination polymers: Syntheses, crystal structures and
 bioactivities
;
_journal_name_full
;
Inorganica Chimica Acta
;
_journal_page_first 48
_journal_page_last 59
_journal_paper_doi 10.1016/j.ica.2012.11.018
_journal_volume 397
_journal_year 2013
_chemical_absolute_configuration rm
_chemical_formula_sum 'C54 H92 Co8 N12 O45'
_chemical_formula_weight 2100.84
_space_group_IT_number 1
_symmetry_cell_setting triclinic
_symmetry_space_group_name_Hall 'P 1'
_symmetry_space_group_name_H-M 'P 1'
_atom_sites_solution_hydrogens geom
_atom_sites_solution_primary direct
_atom_sites_solution_secondary difmap
_cell_angle_alpha 113.529(2)
_cell_angle_beta 111.700(2)
_cell_angle_gamma 102.7690(10)
_cell_formula_units_Z 1
_cell_length_a 13.9081(11)
_cell_length_b 13.9147(13)
_cell_length_c 14.0033(17)
_cell_measurement_reflns_used 8644
_cell_measurement_temperature 298(2)
_cell_measurement_theta_max 25.02
_cell_measurement_theta_min 2.60
_cell_volume 2081.3(4)
_computing_structure_refinement 'SHELXL-97 (Sheldrick, 1997)'
_computing_structure_solution 'SHELXS-97 (Sheldrick, 1990)'
_diffrn_ambient_temperature 298(2)
_diffrn_measured_fraction_theta_full 0.975
_diffrn_measured_fraction_theta_max 0.975
_diffrn_radiation_monochromator graphite
_diffrn_radiation_source 'fine-focus sealed tube'
_diffrn_radiation_type MoK\a
_diffrn_radiation_wavelength 0.71073
_diffrn_reflns_av_R_equivalents 0.0392
_diffrn_reflns_av_sigmaI/netI 0.1087
_diffrn_reflns_limit_h_max 16
_diffrn_reflns_limit_h_min -9
_diffrn_reflns_limit_k_max 15
_diffrn_reflns_limit_k_min -16
_diffrn_reflns_limit_l_max 14
_diffrn_reflns_limit_l_min -16
_diffrn_reflns_number 10155
_diffrn_reflns_theta_full 25.02
_diffrn_reflns_theta_max 25.02
_diffrn_reflns_theta_min 2.60
_exptl_absorpt_coefficient_mu 1.656
_exptl_absorpt_correction_T_max 0.8790
_exptl_absorpt_correction_T_min 0.5572
_exptl_absorpt_correction_type multi-scan
_exptl_absorpt_process_details sadabs
_exptl_crystal_density_diffrn 1.676
_exptl_crystal_density_method 'not measured'
_exptl_crystal_F_000 1076
_exptl_crystal_size_max 0.40
_exptl_crystal_size_mid 0.12
_exptl_crystal_size_min 0.08
_refine_diff_density_max 1.084
_refine_diff_density_min -1.142
_refine_diff_density_rms 0.159
_refine_ls_abs_structure_details 'Flack H D (1983), Acta Cryst. A39, 876-881'
_refine_ls_abs_structure_Flack 0.89(4)
_refine_ls_extinction_method none
_refine_ls_goodness_of_fit_ref 1.054
_refine_ls_hydrogen_treatment constr
_refine_ls_matrix_type full
_refine_ls_number_parameters 1073
_refine_ls_number_reflns 8644
_refine_ls_number_restraints 3807
_refine_ls_restrained_S_all 0.912
_refine_ls_R_factor_all 0.1066
_refine_ls_R_factor_gt 0.0806
_refine_ls_shift/su_max 0.000
_refine_ls_shift/su_mean 0.000
_refine_ls_structure_factor_coef Fsqd
_refine_ls_weighting_details 'calc w=1/[\s^2^(Fo^2^)+(0.0624P)^2^+26.5837P] where P=(Fo^2^+2Fc^2^)/3'
_refine_ls_weighting_scheme calc
_refine_ls_wR_factor_gt 0.1906
_refine_ls_wR_factor_ref 0.2073
_reflns_number_gt 6670
_reflns_number_total 8644
_reflns_threshold_expression >2sigma(I)
_cod_data_source_file ICA-2013-397-48-59-5.cif
_cod_data_source_block 120102c
_cod_original_sg_symbol_H-M P1
_cod_database_code 1513025

loop_
_symmetry_equiv_pos_as_xyz
'x, y, z'

loop_
_atom_site_label
_atom_site_type_symbol
_atom_site_fract_x
_atom_site_fract_y
_atom_site_fract_z
_atom_site_U_iso_or_equiv
_atom_site_adp_type
_atom_site_occupancy
_atom_site_symmetry_multiplicity
_atom_site_calc_flag
_atom_site_refinement_flags
Co1 Co 0.24530(16) 0.16522(15) 0.45516(15) 0.0212(4) Uani 1 1 d U
Co2 Co 0.09379(15) -0.00132(15) 0.16736(15) 0.0212(4) Uani 1 1 d U
Co3 Co 0.05626(15) -0.11037(15) 0.32163(15) 0.0214(4) Uani 1 1 d U
Co4 Co -0.02297(15) 0.08837(15) 0.33974(15) 0.0217(4) Uani 1 1 d U
Co5 Co 0.45555(18) 0.41940(18) 0.71592(18) 0.0330(5) Uani 1 1 d U
Co6 Co -0.26131(17) 0.09287(18) 0.34962(18) 0.0310(5) Uani 1 1 d U
Co7 Co 0.18131(18) 0.01120(18) -0.03316(17) 0.0324(5) Uani 1 1 d U
Co8 Co -0.0004(2) -0.39494(19) 0.24581(19) 0.0391(5) Uani 1 1 d U
N1 N 0.2531(14) 0.5933(13) 0.7837(13) 0.054(3) Uani 1 1 d U
N2 N 0.3614(12) 0.4989(12) 0.7803(12) 0.043(2) Uani 1 1 d U
N3 N -0.0123(13) -0.5247(13) -0.0897(13) 0.046(3) Uani 1 1 d U
N4 N 0.0321(13) -0.4466(12) 0.1045(12) 0.043(2) Uani 1 1 d U
N5 N -0.4668(13) -0.2427(13) 0.2716(13) 0.048(3) Uani 1 1 d U
N6 N -0.3403(11) -0.0751(12) 0.3224(12) 0.036(2) Uani 1 1 d U
N7 N 0.4814(12) 0.3278(12) 0.1485(12) 0.044(3) Uani 1 1 d U
N8 N 0.3334(12) 0.1649(12) 0.0824(12) 0.040(2) Uani 1 1 d U
N9 N 0.3469(13) -0.1244(13) -0.2260(13) 0.049(3) Uani 1 1 d U
N10 N 0.2418(12) -0.0667(12) -0.1501(12) 0.041(2) Uani 1 1 d U
N11 N -0.2508(16) -0.7527(15) 0.0318(15) 0.071(3) Uani 1 1 d U
N12 N -0.1301(14) -0.5692(13) 0.1620(13) 0.050(2) Uani 1 1 d U
O1 O 0.3250(9) 0.3514(8) 0.5335(8) 0.0302(17) Uani 1 1 d U
O2 O 0.4099(10) 0.4998(10) 0.5215(10) 0.049(3) Uani 1 1 d U
O3 O 0.0844(9) 0.0778(9) 0.0657(8) 0.0278(17) Uani 1 1 d U
O4 O 0.0592(11) 0.2057(10) 0.0090(10) 0.046(3) Uani 1 1 d U
O5 O 0.0187(9) 0.2641(8) 0.4150(8) 0.0279(16) Uani 1 1 d U
O6 O 0.1072(9) 0.4281(9) 0.4305(9) 0.034(2) Uani 1 1 d U
O7 O 0.1170(8) 0.1536(8) 0.3050(8) 0.0242(15) Uani 1 1 d U
O8 O 0.2121(9) -0.0328(8) 0.1033(8) 0.0279(16) Uani 1 1 d U
O9 O 0.3245(10) -0.1165(10) 0.0696(9) 0.040(2) Uani 1 1 d U
O10 O 0.1467(9) -0.2056(9) 0.3609(9) 0.0329(18) Uani 1 1 d U
O11 O 0.2977(11) -0.2500(10) 0.4162(11) 0.048(3) Uani 1 1 d U
O12 O 0.3884(9) 0.1698(9) 0.4331(9) 0.0314(17) Uani 1 1 d U
O13 O 0.4730(9) 0.0663(9) 0.3636(9) 0.036(2) Uani 1 1 d U
O14 O 0.1899(8) -0.0192(8) 0.3130(8) 0.0247(15) Uani 1 1 d U
O15 O -0.0686(9) -0.2878(9) 0.1905(9) 0.0299(16) Uani 1 1 d U
O16 O -0.2512(11) -0.4168(10) 0.1016(10) 0.054(3) Uani 1 1 d U
O17 O -0.2003(9) 0.0400(9) 0.2269(9) 0.0304(18) Uani 1 1 d U
O18 O -0.3753(10) -0.0611(11) 0.0551(10) 0.052(3) Uani 1 1 d U
O19 O -0.0212(9) -0.1690(9) 0.0134(8) 0.0295(16) Uani 1 1 d U
O20 O -0.1935(9) -0.3207(9) -0.0907(9) 0.035(2) Uani 1 1 d U
O21 O -0.0420(8) -0.0648(8) 0.2062(8) 0.0228(15) Uani 1 1 d U
O22 O -0.0966(9) 0.1080(9) 0.4576(9) 0.0297(17) Uani 1 1 d U
O23 O -0.0848(9) 0.1839(10) 0.6362(9) 0.038(2) Uani 1 1 d U
O24 O 0.3494(9) 0.2389(9) 0.6456(8) 0.0296(18) Uani 1 1 d U
O25 O 0.4001(11) 0.2525(10) 0.8244(9) 0.053(3) Uani 1 1 d U
O26 O -0.0161(9) -0.1271(8) 0.4259(8) 0.0295(16) Uani 1 1 d U
O27 O -0.0143(9) -0.0395(8) 0.6013(8) 0.029(2) Uani 1 1 d U
O28 O 0.1064(8) 0.0680(8) 0.4571(8) 0.0249(15) Uani 1 1 d U
O29 O 0.5656(10) 0.5933(10) 0.7739(10) 0.045(3) Uani 1 1 d U
H29C H 0.6362 0.6097 0.8140 0.054 Uiso 1 1 d R
H29B H 0.5493 0.5958 0.7104 0.054 Uiso 1 1 d R
O30 O 0.5592(10) 0.3664(10) 0.6419(10) 0.047(3) Uani 1 1 d U
H30C H 0.5142 0.3031 0.5736 0.056 Uiso 1 1 d R
H30B H 0.5919 0.4155 0.6293 0.056 Uiso 1 1 d R
O31 O 0.5653(11) 0.4389(11) 0.8802(10) 0.057(3) Uani 1 1 d U
H31E H 0.6208 0.5057 0.9345 0.068 Uiso 1 1 d R
H31B H 0.5165 0.4147 0.8978 0.068 Uiso 1 1 d R
O32 O -0.2960(10) 0.1770(10) 0.4889(10) 0.050(3) Uani 1 1 d U
H32B H -0.3679 0.1479 0.4607 0.075 Uiso 1 1 d R
H32E H -0.2626 0.1670 0.5463 0.075 Uiso 1 1 d R
O33 O -0.1804(9) 0.2637(9) 0.3876(10) 0.041(2) Uani 1 1 d U
H33B H -0.2046 0.3078 0.4244 0.061 Uiso 1 1 d R
H33E H -0.1083 0.2901 0.4322 0.061 Uiso 1 1 d R
O34 O -0.4200(9) 0.0689(10) 0.2181(9) 0.039(2) Uani 1 1 d U
H34B H -0.4443 0.0091 0.1498 0.058 Uiso 1 1 d R
H34E H -0.4689 0.0597 0.2401 0.058 Uiso 1 1 d R
O35 O 0.1169(10) 0.0794(10) -0.1430(9) 0.042(2) Uani 1 1 d U
H35B H 0.0440 0.0466 -0.1816 0.063 Uiso 1 1 d R
H35C H 0.1407 0.1522 -0.0978 0.063 Uiso 1 1 d R
O36 O 0.0259(10) -0.1452(10) -0.1509(9) 0.048(3) Uani 1 1 d U
H36B H 0.0119 -0.1722 -0.1104 0.073 Uiso 1 1 d R
H36C H -0.0284 -0.1296 -0.1837 0.073 Uiso 1 1 d R
O37 O -0.0522(11) -0.3419(11) 0.3810(10) 0.052(3) Uani 1 1 d U
H37B H 0.0033 -0.3194 0.4497 0.077 Uiso 1 1 d R
H37C H -0.0701 -0.2863 0.3851 0.077 Uiso 1 1 d R
O38 O 0.1213(12) -0.4356(11) 0.3397(11) 0.058(3) Uani 1 1 d U
H38A H 0.0909 -0.5071 0.3157 0.087 Uiso 1 1 d R
H38B H 0.1762 -0.4225 0.3263 0.087 Uiso 1 1 d R
O39 O 0.4712(12) 0.6710(13) 0.4759(12) 0.074(3) Uani 1 1 d U
H39C H 0.4409 0.6152 0.4819 0.089 Uiso 1 1 d R
H39A H 0.4483 0.7227 0.5001 0.089 Uiso 1 1 d R
O40 O 0.7327(15) 0.5545(16) 0.6606(15) 0.099(4) Uani 1 1 d U
H40C H 0.7757 0.5949 0.7374 0.119 Uiso 1 1 d R
H40A H 0.6931 0.5871 0.6361 0.119 Uiso 1 1 d R
O41 O 0.6814(17) 0.7294(16) 0.6253(17) 0.118(4) Uani 1 1 d U
H41E H 0.6135 0.7187 0.5825 0.141 Uiso 1 1 d R
H41C H 0.7132 0.7154 0.5831 0.141 Uiso 1 1 d R
O42 O 0.8065(16) 0.4836(17) 0.4884(17) 0.118(5) Uani 1 1 d U
H42F H 0.7841 0.4965 0.5392 0.141 Uiso 1 1 d R
H42C H 0.7619 0.4850 0.4285 0.141 Uiso 1 1 d R
O43 O 0.8726(17) 0.7649(17) 0.5975(16) 0.117(5) Uani 1 1 d U
H43E H 0.9000 0.8268 0.5990 0.141 Uiso 1 1 d R
H43C H 0.9227 0.7638 0.6542 0.141 Uiso 1 1 d R
O44 O 0.8271(18) 0.9474(19) 0.8239(18) 0.139(6) Uani 1 1 d U
H44E H 0.7815 0.8821 0.7580 0.166 Uiso 1 1 d R
H44F H 0.8322 1.0006 0.8081 0.166 Uiso 1 1 d R
O45 O 0.8524(18) 0.135(2) 0.7871(17) 0.125(8) Uani 1 1 d .
H45D H 0.8713 0.1363 0.7361 0.150 Uiso 1 1 d R
H45C H 0.9017 0.1939 0.8579 0.150 Uiso 1 1 d R
C1 C 0.3343(14) 0.4033(14) 0.4743(13) 0.033(2) Uani 1 1 d U
C2 C 0.2419(12) 0.3365(13) 0.3391(12) 0.027(2) Uani 1 1 d U
H2A H 0.2351 0.3926 0.3156 0.033 Uiso 1 1 d R
H2B H 0.2690 0.2892 0.2931 0.033 Uiso 1 1 d R
C3 C 0.1211(12) 0.2565(12) 0.3008(12) 0.0231(19) Uani 1 1 d U
C4 C 0.0280(13) 0.2215(13) 0.1724(12) 0.025(2) Uani 1 1 d U
H4A H -0.0459 0.1694 0.1511 0.030 Uiso 1 1 calc R
H4B H 0.0222 0.2906 0.1750 0.030 Uiso 1 1 calc R
C5 C 0.0558(13) 0.1620(13) 0.0751(13) 0.030(2) Uani 1 1 d U
C6 C 0.0814(13) 0.3246(13) 0.3867(13) 0.027(2) Uani 1 1 d U
C7 C 0.2677(13) -0.0927(13) 0.1177(13) 0.029(2) Uani 1 1 d U
C8 C 0.2608(13) -0.1378(12) 0.2005(12) 0.026(2) Uani 1 1 d U
H8A H 0.1846 -0.1992 0.1596 0.031 Uiso 1 1 calc R
H8B H 0.3155 -0.1705 0.2154 0.031 Uiso 1 1 calc R
C9 C 0.2863(13) -0.0410(13) 0.3217(13) 0.027(2) Uani 1 1 d U
C10 C 0.3331(13) -0.0714(13) 0.4250(13) 0.029(2) Uani 1 1 d U
H10A H 0.4060 -0.0732 0.4379 0.035 Uiso 1 1 calc R
H10B H 0.3477 -0.0086 0.5002 0.035 Uiso 1 1 calc R
C11 C 0.2541(13) -0.1860(13) 0.3988(13) 0.030(2) Uani 1 1 d U
C12 C 0.3932(12) 0.0763(12) 0.3762(12) 0.025(2) Uani 1 1 d U
C13 C -0.1785(14) -0.3221(14) 0.1351(13) 0.034(2) Uani 1 1 d U
C14 C -0.2222(13) -0.2348(13) 0.1132(13) 0.027(2) Uani 1 1 d U
H14A H -0.2990 -0.2785 0.0426 0.032 Uiso 1 1 calc R
H14B H -0.2274 -0.1873 0.1823 0.032 Uiso 1 1 calc R
C15 C -0.1479(12) -0.1545(12) 0.0941(13) 0.026(2) Uani 1 1 d U
C16 C -0.2194(13) -0.0965(13) 0.0389(13) 0.030(2) Uani 1 1 d U
H16A H -0.1694 -0.0393 0.0348 0.036 Uiso 1 1 calc R
H16B H -0.2806 -0.1561 -0.0435 0.036 Uiso 1 1 calc R
C17 C -0.2726(13) -0.0370(13) 0.1090(13) 0.029(2) Uani 1 1 d U
C18 C -0.1203(13) -0.2246(13) -0.0038(13) 0.027(2) Uani 1 1 d U
C19 C -0.0417(13) 0.1549(13) 0.5698(13) 0.029(2) Uani 1 1 d U
C20 C 0.0879(12) 0.1830(12) 0.6353(12) 0.024(2) Uani 1 1 d U
H20A H 0.1127 0.1998 0.7170 0.028 Uiso 1 1 calc R
H20B H 0.1321 0.2519 0.6413 0.028 Uiso 1 1 calc R
C21 C 0.1128(12) 0.0808(12) 0.5676(12) 0.0229(19) Uani 1 1 d U
C22 C 0.2273(12) 0.0877(13) 0.6515(12) 0.026(2) Uani 1 1 d U
H22A H 0.2202 0.0764 0.7130 0.032 Uiso 1 1 calc R
H22B H 0.2398 0.0242 0.6039 0.032 Uiso 1 1 calc R
C23 C 0.3318(13) 0.2005(13) 0.7142(12) 0.028(2) Uani 1 1 d U
C24 C 0.0194(12) -0.0366(12) 0.5295(13) 0.026(2) Uani 1 1 d U
C25 C 0.2656(15) 0.4979(15) 0.7160(15) 0.044(2) Uani 1 1 d U
H25 H 0.2124 0.4406 0.6351 0.053 Uiso 1 1 calc R
C26 C 0.4102(17) 0.5968(16) 0.8936(16) 0.052(3) Uani 1 1 d U
H26 H 0.4812 0.6234 0.9603 0.063 Uiso 1 1 calc R
C27 C 0.3375(17) 0.6481(18) 0.8916(17) 0.059(3) Uani 1 1 d U
H27 H 0.3477 0.7123 0.9579 0.071 Uiso 1 1 calc R
C28 C -0.0243(15) -0.4541(14) 0.0030(14) 0.040(2) Uani 1 1 d U
H28 H -0.0697 -0.4148 -0.0067 0.048 Uiso 1 1 calc R
C29 C 0.0928(17) -0.5149(15) 0.0807(16) 0.048(3) Uani 1 1 d U
H29 H 0.1455 -0.5237 0.1371 0.058 Uiso 1 1 calc R
C30 C 0.0615(17) -0.5634(17) -0.0347(17) 0.056(4) Uani 1 1 d U
H30 H 0.0853 -0.6160 -0.0737 0.067 Uiso 1 1 calc R
C31 C 0.1490(17) 0.6156(18) 0.7383(17) 0.057(3) Uani 1 1 d U
H31C H 0.1053 0.5678 0.6504 0.068 Uiso 1 1 calc R
H31D H 0.1744 0.6963 0.7614 0.068 Uiso 1 1 calc R
C32 C 0.0637(18) 0.5886(18) 0.7895(18) 0.065(4) Uani 1 1 d U
H32C H 0.1089 0.6261 0.8769 0.078 Uiso 1 1 calc R
H32D H 0.0094 0.6212 0.7717 0.078 Uiso 1 1 calc R
C33 C 0.0010(18) 0.4638(17) 0.7349(17) 0.059(3) Uani 1 1 d U
H33C H 0.0557 0.4307 0.7471 0.071 Uiso 1 1 calc R
H33D H -0.0480 0.4278 0.6482 0.071 Uiso 1 1 calc R
C34 C -0.0738(18) 0.4333(19) 0.7866(17) 0.065(4) Uani 1 1 d U
H34C H -0.1298 0.4646 0.7723 0.078 Uiso 1 1 calc R
H34D H -0.1155 0.3494 0.7425 0.078 Uiso 1 1 calc R
C35 C -0.4434(15) -0.1633(14) 0.2418(15) 0.042(3) Uani 1 1 d U
H35 H -0.4945 -0.1697 0.1716 0.050 Uiso 1 1 calc R
C36 C -0.2958(16) -0.0982(16) 0.4150(16) 0.052(3) Uani 1 1 d U
H36 H -0.2264 -0.0502 0.4883 0.062 Uiso 1 1 calc R
C37 C -0.3759(16) -0.2072(16) 0.3760(16) 0.052(3) Uani 1 1 d U
H37 H -0.3668 -0.2471 0.4160 0.063 Uiso 1 1 calc R
C38 C 0.3843(15) 0.2318(15) 0.0515(15) 0.044(2) Uani 1 1 d U
H38 H 0.3562 0.2141 -0.0278 0.053 Uiso 1 1 calc R
C39 C 0.4066(14) 0.2164(14) 0.2032(14) 0.036(2) Uani 1 1 d U
H39 H 0.3966 0.1895 0.2515 0.043 Uiso 1 1 calc R
C40 C 0.5004(17) 0.3169(17) 0.2438(17) 0.054(3) Uani 1 1 d U
H40 H 0.5635 0.3663 0.3221 0.065 Uiso 1 1 calc R
C41 C 0.4249(18) 0.6508(17) 0.1993(19) 0.063(4) Uani 1 1 d U
H41A H 0.3852 0.6343 0.1173 0.076 Uiso 1 1 calc R
H41B H 0.3765 0.6652 0.2334 0.076 Uiso 1 1 calc R
C42 C 0.4408(19) 0.5376(18) 0.1936(19) 0.063(3) Uani 1 1 d U
H42A H 0.4900 0.5561 0.2748 0.076 Uiso 1 1 calc R
H42B H 0.3668 0.4755 0.1586 0.076 Uiso 1 1 calc R
C43 C 0.4934(18) 0.4986(18) 0.1176(18) 0.064(3) Uani 1 1 d U
H43A H 0.5496 0.5662 0.1323 0.077 Uiso 1 1 calc R
H43B H 0.4342 0.4538 0.0326 0.077 Uiso 1 1 calc R
C44 C 0.5530(16) 0.4225(16) 0.1472(16) 0.048(3) Uani 1 1 d U
H44A H 0.5744 0.3889 0.0874 0.058 Uiso 1 1 calc R
H44B H 0.6229 0.4727 0.2258 0.058 Uiso 1 1 calc R
C45 C 0.3397(16) -0.0704(15) -0.1300(16) 0.044(3) Uani 1 1 d U
H45 H 0.4009 -0.0367 -0.0520 0.053 Uiso 1 1 calc R
C46 C 0.1700(16) -0.1360(15) -0.2809(14) 0.042(3) Uani 1 1 d U
H46 H 0.0921 -0.1561 -0.3246 0.050 Uiso 1 1 calc R
C47 C 0.2343(15) -0.1668(15) -0.3294(15) 0.045(3) Uani 1 1 d U
H47 H 0.2116 -0.2065 -0.4111 0.054 Uiso 1 1 calc R
C48 C -0.1839(18) -0.6564(17) 0.0460(17) 0.062(3) Uani 1 1 d U
H48 H -0.1761 -0.6510 -0.0150 0.074 Uiso 1 1 calc R
C49 C -0.1641(18) -0.6213(17) 0.2123(18) 0.059(3) Uani 1 1 d U
H49 H -0.1368 -0.5813 0.2952 0.071 Uiso 1 1 calc R
C50 C -0.2358(19) -0.7284(18) 0.1430(18) 0.067(4) Uani 1 1 d U
H50 H -0.2694 -0.7775 0.1627 0.080 Uiso 1 1 calc R
C51 C -0.554(2) -1.143(2) -0.240(2) 0.083(5) Uani 1 1 d U
H51A H -0.5021 -1.1411 -0.1696 0.099 Uiso 1 1 calc R
H51B H -0.5837 -1.2187 -0.3109 0.099 Uiso 1 1 calc R
C52 C -0.490(2) -1.052(2) -0.252(2) 0.085(5) Uani 1 1 d U
H52A H -0.5428 -1.0532 -0.3217 0.102 Uiso 1 1 calc R
H52B H -0.4328 -1.0718 -0.2690 0.102 Uiso 1 1 calc R
C53 C -0.427(2) -0.924(2) -0.137(2) 0.085(4) Uani 1 1 d U
H53A H -0.4587 -0.8758 -0.1602 0.103 Uiso 1 1 calc R
H53B H -0.4427 -0.9256 -0.0758 0.103 Uiso 1 1 calc R
C54 C -0.307(2) -0.872(2) -0.087(2) 0.079(3) Uani 1 1 d U
H54A H -0.2900 -0.8620 -0.1442 0.095 Uiso 1 1 calc R
H54B H -0.2749 -0.9225 -0.0695 0.095 Uiso 1 1 calc R

loop_
_atom_site_aniso_label
_atom_site_aniso_U_11
_atom_site_aniso_U_22
_atom_site_aniso_U_33
_atom_site_aniso_U_23
_atom_site_aniso_U_13
_atom_site_aniso_U_12
Co1 0.0246(9) 0.0212(9) 0.0207(8) 0.0120(7) 0.0142(7) 0.0081(7)
Co2 0.0250(9) 0.0239(9) 0.0205(8) 0.0133(7) 0.0155(7) 0.0098(7)
Co3 0.0233(9) 0.0206(9) 0.0239(8) 0.0133(7) 0.0143(7) 0.0084(7)
Co4 0.0236(9) 0.0231(9) 0.0240(8) 0.0126(7) 0.0166(7) 0.0111(7)
Co5 0.0286(11) 0.0275(11) 0.0271(10) 0.0095(8) 0.0108(8) 0.0027(8)
Co6 0.0266(11) 0.0342(11) 0.0362(10) 0.0179(9) 0.0207(9) 0.0127(9)
Co7 0.0390(11) 0.0339(11) 0.0262(10) 0.0181(8) 0.0191(9) 0.0103(9)
Co8 0.0500(13) 0.0334(11) 0.0367(11) 0.0221(9) 0.0220(9) 0.0165(10)
N1 0.047(4) 0.044(4) 0.043(4) 0.009(3) 0.017(3) 0.013(3)
N2 0.038(3) 0.037(3) 0.034(3) 0.010(3) 0.015(3) 0.009(3)
N3 0.049(4) 0.039(4) 0.046(4) 0.019(4) 0.027(4) 0.017(4)
N4 0.047(3) 0.036(3) 0.041(3) 0.021(2) 0.020(3) 0.014(3)
N5 0.037(4) 0.042(4) 0.046(4) 0.021(4) 0.015(4) 0.005(4)
N6 0.031(3) 0.037(3) 0.037(3) 0.019(3) 0.017(3) 0.009(3)
N7 0.041(4) 0.043(4) 0.042(3) 0.020(3) 0.024(3) 0.009(3)
N8 0.040(3) 0.038(3) 0.036(3) 0.017(2) 0.020(2) 0.010(3)
N9 0.045(4) 0.050(4) 0.036(4) 0.014(4) 0.020(4) 0.015(4)
N10 0.042(3) 0.039(3) 0.035(3) 0.018(3) 0.018(3) 0.014(3)
N11 0.064(4) 0.049(4) 0.056(4) 0.010(4) 0.022(4) 0.003(4)
N12 0.053(3) 0.039(3) 0.044(3) 0.019(3) 0.022(3) 0.010(3)
O1 0.032(2) 0.026(2) 0.028(2) 0.013(2) 0.013(2) 0.009(2)
O2 0.044(4) 0.044(4) 0.044(4) 0.028(3) 0.016(4) -0.001(4)
O3 0.036(2) 0.029(2) 0.025(2) 0.015(2) 0.021(2) 0.014(2)
O4 0.068(5) 0.042(5) 0.033(4) 0.022(4) 0.027(4) 0.023(4)
O5 0.031(2) 0.027(2) 0.028(2) 0.0127(18) 0.0200(19) 0.011(2)
O6 0.039(4) 0.022(4) 0.036(4) 0.011(3) 0.022(3) 0.010(3)
O7 0.028(2) 0.026(2) 0.0247(19) 0.0153(17) 0.0159(18) 0.0122(19)
O8 0.031(2) 0.029(2) 0.028(2) 0.0157(19) 0.018(2) 0.012(2)
O9 0.045(4) 0.040(4) 0.039(4) 0.018(3) 0.025(4) 0.026(4)
O10 0.034(2) 0.030(2) 0.033(2) 0.018(2) 0.016(2) 0.011(2)
O11 0.044(5) 0.036(5) 0.058(5) 0.028(4) 0.019(4) 0.015(4)
O12 0.030(2) 0.027(2) 0.031(2) 0.0121(19) 0.0151(19) 0.009(2)
O13 0.025(4) 0.036(4) 0.042(4) 0.012(3) 0.023(3) 0.010(3)
O14 0.027(2) 0.024(2) 0.0274(19) 0.0146(17) 0.0154(18) 0.0123(18)
O15 0.035(2) 0.030(2) 0.028(2) 0.0181(19) 0.018(2) 0.012(2)
O16 0.048(5) 0.037(4) 0.052(4) 0.031(4) 0.006(4) -0.004(4)
O17 0.028(2) 0.031(3) 0.029(2) 0.012(2) 0.018(2) 0.012(2)
O18 0.030(4) 0.052(5) 0.038(4) 0.003(4) 0.010(4) 0.016(4)
O19 0.031(2) 0.031(2) 0.025(2) 0.0138(19) 0.0182(19) 0.009(2)
O20 0.038(4) 0.026(4) 0.031(4) 0.006(3) 0.020(3) 0.008(3)
O21 0.028(2) 0.024(2) 0.0230(19) 0.0151(17) 0.0166(18) 0.0093(19)
O22 0.029(2) 0.031(2) 0.029(2) 0.015(2) 0.018(2) 0.011(2)
O23 0.035(4) 0.044(4) 0.030(4) 0.009(3) 0.024(3) 0.018(3)
O24 0.031(3) 0.029(2) 0.023(2) 0.014(2) 0.013(2) 0.006(2)
O25 0.052(5) 0.041(5) 0.025(4) 0.010(4) 0.010(4) -0.010(4)
O26 0.035(2) 0.027(2) 0.027(2) 0.0158(18) 0.0176(19) 0.008(2)
O27 0.035(4) 0.027(4) 0.027(4) 0.011(3) 0.027(3) 0.003(3)
O28 0.027(2) 0.025(2) 0.0260(19) 0.0135(17) 0.0168(18) 0.0110(18)
O29 0.041(4) 0.038(4) 0.041(4) 0.020(3) 0.017(4) -0.002(4)
O30 0.038(4) 0.038(4) 0.037(4) 0.006(3) 0.019(3) 0.004(4)
O31 0.046(5) 0.048(5) 0.033(4) 0.018(4) 0.005(4) -0.013(4)
O32 0.036(4) 0.048(5) 0.044(4) 0.006(4) 0.025(4) 0.012(4)
O33 0.032(4) 0.035(4) 0.049(4) 0.018(4) 0.021(4) 0.013(4)
O34 0.025(4) 0.048(5) 0.040(4) 0.023(4) 0.015(4) 0.014(4)
O35 0.051(5) 0.042(4) 0.032(4) 0.017(3) 0.027(4) 0.013(4)
O36 0.049(4) 0.045(4) 0.033(4) 0.017(3) 0.020(4) 0.000(4)
O37 0.066(5) 0.046(4) 0.036(4) 0.027(3) 0.023(4) 0.011(4)
O38 0.062(5) 0.044(5) 0.052(4) 0.035(4) 0.014(4) 0.009(4)
O39 0.059(4) 0.058(4) 0.072(4) 0.025(4) 0.021(4) 0.014(4)
O40 0.082(6) 0.086(6) 0.080(5) 0.029(5) 0.025(5) 0.015(5)
O41 0.087(5) 0.092(6) 0.099(5) 0.029(5) 0.020(5) 0.011(5)
O42 0.087(6) 0.094(6) 0.087(6) 0.014(5) 0.019(5) 0.017(5)
O43 0.093(6) 0.099(6) 0.095(6) 0.039(5) 0.022(5) 0.009(5)
O44 0.104(7) 0.109(7) 0.110(7) 0.029(6) 0.025(7) 0.009(7)
O45 0.132(17) 0.20(2) 0.098(13) 0.113(16) 0.079(13) 0.066(17)
C1 0.034(3) 0.030(3) 0.031(3) 0.015(2) 0.017(2) 0.008(2)
C2 0.032(3) 0.027(2) 0.027(2) 0.016(2) 0.018(2) 0.012(2)
C3 0.030(2) 0.025(2) 0.025(2) 0.016(2) 0.018(2) 0.016(2)
C4 0.031(3) 0.026(3) 0.026(3) 0.015(2) 0.018(2) 0.014(3)
C5 0.036(3) 0.031(3) 0.026(3) 0.017(3) 0.014(3) 0.016(3)
C6 0.031(3) 0.026(3) 0.027(3) 0.013(2) 0.018(2) 0.013(3)
C7 0.030(3) 0.030(3) 0.029(3) 0.013(2) 0.020(2) 0.014(3)
C8 0.030(3) 0.025(3) 0.027(3) 0.017(2) 0.017(2) 0.010(2)
C9 0.029(2) 0.026(2) 0.030(2) 0.014(2) 0.018(2) 0.011(2)
C10 0.028(3) 0.026(3) 0.029(3) 0.013(2) 0.014(3) 0.009(3)
C11 0.035(3) 0.028(3) 0.032(3) 0.019(3) 0.017(3) 0.013(3)
C12 0.027(3) 0.026(3) 0.027(3) 0.017(2) 0.016(2) 0.011(2)
C13 0.036(3) 0.031(3) 0.032(3) 0.015(2) 0.017(2) 0.012(3)
C14 0.030(3) 0.029(3) 0.025(2) 0.015(2) 0.019(2) 0.010(2)
C15 0.027(2) 0.026(2) 0.027(2) 0.012(2) 0.018(2) 0.011(2)
C16 0.028(3) 0.029(3) 0.029(3) 0.010(3) 0.017(3) 0.011(3)
C17 0.026(3) 0.032(3) 0.029(3) 0.013(3) 0.017(3) 0.012(3)
C18 0.031(3) 0.027(3) 0.026(3) 0.016(2) 0.016(2) 0.012(3)
C19 0.030(3) 0.030(2) 0.030(2) 0.016(2) 0.020(2) 0.011(2)
C20 0.029(3) 0.026(3) 0.024(2) 0.016(2) 0.020(2) 0.010(2)
C21 0.029(2) 0.025(2) 0.023(2) 0.016(2) 0.020(2) 0.007(2)
C22 0.028(3) 0.027(3) 0.024(3) 0.015(2) 0.017(2) 0.005(3)
C23 0.029(3) 0.028(3) 0.025(3) 0.014(3) 0.016(3) 0.003(3)
C24 0.028(3) 0.026(3) 0.028(3) 0.015(2) 0.018(2) 0.010(3)
C25 0.041(3) 0.037(3) 0.036(3) 0.011(3) 0.016(3) 0.011(3)
C26 0.043(4) 0.041(4) 0.040(4) 0.006(3) 0.013(3) 0.011(3)
C27 0.047(4) 0.045(4) 0.046(4) 0.003(4) 0.017(4) 0.013(4)
C28 0.047(3) 0.033(3) 0.039(3) 0.020(3) 0.021(3) 0.015(3)
C29 0.053(4) 0.039(3) 0.046(3) 0.021(3) 0.022(3) 0.015(3)
C30 0.053(5) 0.043(5) 0.051(4) 0.015(4) 0.021(4) 0.019(4)
C31 0.049(4) 0.045(4) 0.046(4) 0.010(3) 0.016(3) 0.014(4)
C32 0.051(4) 0.052(4) 0.051(4) 0.005(4) 0.017(4) 0.015(4)
C33 0.050(4) 0.049(4) 0.045(4) 0.009(4) 0.017(4) 0.012(4)
C34 0.053(6) 0.057(6) 0.048(5) 0.003(5) 0.026(5) 0.012(5)
C35 0.034(4) 0.040(4) 0.041(4) 0.021(3) 0.017(3) 0.006(4)
C36 0.039(3) 0.043(3) 0.044(3) 0.016(3) 0.011(3) 0.005(3)
C37 0.045(5) 0.045(5) 0.043(4) 0.023(4) 0.014(4) 0.000(4)
C38 0.045(3) 0.043(3) 0.039(3) 0.020(3) 0.023(3) 0.007(3)
C39 0.038(3) 0.036(3) 0.032(3) 0.019(2) 0.019(2) 0.010(3)
C40 0.049(4) 0.049(4) 0.047(3) 0.021(3) 0.021(3) 0.010(3)
C41 0.052(5) 0.047(5) 0.062(5) 0.020(5) 0.023(5) 0.008(5)
C42 0.053(4) 0.050(4) 0.057(4) 0.019(4) 0.019(4) 0.011(4)
C43 0.053(4) 0.054(4) 0.054(4) 0.017(4) 0.020(4) 0.007(4)
C44 0.044(4) 0.046(4) 0.045(4) 0.020(3) 0.024(3) 0.009(3)
C45 0.044(4) 0.043(4) 0.035(3) 0.017(3) 0.020(3) 0.012(3)
C46 0.042(4) 0.041(4) 0.034(4) 0.017(3) 0.016(3) 0.014(4)
C47 0.045(5) 0.043(5) 0.033(4) 0.014(4) 0.016(4) 0.015(4)
C48 0.058(3) 0.046(3) 0.050(3) 0.014(3) 0.022(3) 0.008(3)
C49 0.060(4) 0.045(4) 0.048(4) 0.017(3) 0.023(4) 0.009(4)
C50 0.061(4) 0.048(4) 0.055(4) 0.011(4) 0.023(4) 0.009(4)
C51 0.059(6) 0.068(6) 0.059(6) -0.005(5) 0.027(5) 0.012(6)
C52 0.063(6) 0.064(6) 0.063(6) -0.001(5) 0.024(5) 0.008(6)
C53 0.065(5) 0.062(5) 0.064(5) 0.000(4) 0.023(4) 0.007(4)
C54 0.063(4) 0.056(4) 0.060(4) 0.003(4) 0.022(4) 0.007(4)

loop_
_atom_type_symbol
_atom_type_description
_atom_type_scat_dispersion_real
_atom_type_scat_dispersion_imag
_atom_type_scat_source
C C 0.0033 0.0016 'International Tables Vol C Tables 4.2.6.8 and 6.1.1.4'
H H 0.0000 0.0000 'International Tables Vol C Tables 4.2.6.8 and 6.1.1.4'
N N 0.0061 0.0033 'International Tables Vol C Tables 4.2.6.8 and 6.1.1.4'
O O 0.0106 0.0060 'International Tables Vol C Tables 4.2.6.8 and 6.1.1.4'
Co Co 0.3494 0.9721 'International Tables Vol C Tables 4.2.6.8 and 6.1.1.4'

loop_
_geom_angle_atom_site_label_1
_geom_angle_atom_site_label_2
_geom_angle_atom_site_label_3
_geom_angle
_geom_angle_site_symmetry_1
_geom_angle_site_symmetry_3
O7 Co1 O28 85.0(4) . .
O7 Co1 O12 108.8(4) . .
O28 Co1 O12 146.3(4) . .
O7 Co1 O24 152.0(4) . .
O28 Co1 O24 89.0(4) . .
O12 Co1 O24 91.1(4) . .
O7 Co1 O1 87.6(4) . .
O28 Co1 O1 128.2(4) . .
O12 Co1 O1 83.9(4) . .
O24 Co1 O1 74.7(4) . .
O7 Co1 O14 81.0(4) . .
O28 Co1 O14 76.4(4) . .
O12 Co1 O14 75.7(4) . .
O24 Co1 O14 124.0(4) . .
O1 Co1 O14 152.0(4) . .
O7 Co2 O19 147.7(4) . .
O7 Co2 O3 87.2(4) . .
O19 Co2 O3 93.8(4) . .
O7 Co2 O14 84.2(4) . .
O19 Co2 O14 108.1(4) . .
O3 Co2 O14 150.8(4) . .
O7 Co2 O8 128.4(4) . .
O19 Co2 O8 82.7(4) . .
O3 Co2 O8 75.8(4) . .
O14 Co2 O8 87.9(4) . .
O7 Co2 O21 77.8(4) . .
O19 Co2 O21 75.5(4) . .
O3 Co2 O21 125.9(4) . .
O14 Co2 O21 79.3(4) . .
O8 Co2 O21 149.7(4) . .
O14 Co3 O10 88.5(4) . .
O14 Co3 O21 83.7(4) . .
O10 Co3 O21 153.8(4) . .
O14 Co3 O26 149.1(4) . .
O10 Co3 O26 90.4(4) . .
O21 Co3 O26 108.9(4) . .
O14 Co3 O15 126.3(4) . .
O10 Co3 O15 76.8(4) . .
O21 Co3 O15 87.8(4) . .
O26 Co3 O15 83.3(4) . .
O14 Co3 O28 78.7(4) . .
O10 Co3 O28 121.8(4) . .
O21 Co3 O28 81.2(4) . .
O26 Co3 O28 75.7(4) . .
O15 Co3 O28 151.5(4) . .
O5 Co4 O21 149.2(4) . .
O5 Co4 O28 108.6(4) . .
O21 Co4 O28 83.7(4) . .
O5 Co4 O17 92.5(4) . .
O21 Co4 O17 88.3(4) . .
O28 Co4 O17 150.6(4) . .
O5 Co4 O22 81.8(4) . .
O21 Co4 O22 127.7(4) . .
O28 Co4 O22 88.1(4) . .
O17 Co4 O22 74.6(4) . .
O5 Co4 O7 76.4(4) . .
O21 Co4 O7 77.8(4) . .
O28 Co4 O7 81.6(4) . .
O17 Co4 O7 124.3(4) . .
O22 Co4 O7 151.3(4) . .
O31 Co5 N2 95.5(6) . .
O31 Co5 O1 164.6(4) . .
N2 Co5 O1 89.5(5) . .
O31 Co5 O30 91.0(5) . .
N2 Co5 O30 168.0(5) . .
O1 Co5 O30 86.9(4) . .
O31 Co5 O29 91.5(4) . .
N2 Co5 O29 85.2(5) . .
O1 Co5 O29 103.5(4) . .
O30 Co5 O29 84.5(5) . .
O31 Co5 O24 90.5(4) . .
N2 Co5 O24 99.3(5) . .
O1 Co5 O24 74.3(4) . .
O30 Co5 O24 90.8(4) . .
O29 Co5 O24 174.9(4) . .
O32 Co6 O22 99.3(4) . .
O32 Co6 O17 169.1(4) . .
O22 Co6 O17 76.1(4) . .
O32 Co6 O34 90.0(5) . .
O22 Co6 O34 170.6(4) . .
O17 Co6 O34 94.4(4) . .
O32 Co6 O33 84.7(5) . .
O22 Co6 O33 89.2(4) . .
O17 Co6 O33 85.4(4) . .
O34 Co6 O33 89.9(4) . .
O32 Co6 N6 92.4(5) . .
O22 Co6 N6 89.6(5) . .
O17 Co6 N6 97.4(5) . .
O34 Co6 N6 91.8(5) . .
O33 Co6 N6 176.6(5) . .
N8 Co7 O36 179.8(6) . .
N8 Co7 N10 92.6(6) . .
O36 Co7 N10 87.5(5) . .
N8 Co7 O35 89.2(5) . .
O36 Co7 O35 90.7(5) . .
N10 Co7 O35 87.0(5) . .
N8 Co7 O8 92.7(5) . .
O36 Co7 O8 87.3(4) . .
N10 Co7 O8 112.9(5) . .
O35 Co7 O8 159.8(4) . .
N8 Co7 O3 95.6(5) . .
O36 Co7 O3 84.2(4) . .
N10 Co7 O3 170.4(4) . .
O35 Co7 O3 88.2(4) . .
O8 Co7 O3 71.6(4) . .
O38 Co8 N4 92.1(6) . .
O38 Co8 O15 157.4(4) . .
N4 Co8 O15 88.4(5) . .
O38 Co8 N12 89.0(5) . .
N4 Co8 N12 92.2(6) . .
O15 Co8 N12 113.5(5) . .
O38 Co8 O37 93.9(5) . .
N4 Co8 O37 173.7(6) . .
O15 Co8 O37 86.7(4) . .
N12 Co8 O37 86.1(5) . .
O38 Co8 O10 86.0(4) . .
N4 Co8 O10 93.8(5) . .
O15 Co8 O10 71.5(4) . .
N12 Co8 O10 172.3(5) . .
O37 Co8 O10 88.4(4) . .
C27 N1 C25 107.2(18) . .
C27 N1 C31 127.6(18) . .
C25 N1 C31 124.7(15) . .
C25 N2 C26 104.4(16) . .
C25 N2 Co5 127.0(12) . .
C26 N2 Co5 123.9(13) . .
C28 N3 C30 102.4(15) . .
C28 N3 C34 129.8(18) . 1_544
C30 N3 C34 126.7(18) . 1_544
C28 N4 C29 103.8(15) . .
C28 N4 Co8 126.5(14) . .
C29 N4 Co8 126.9(11) . .
C37 N5 C35 107.7(14) . .
C37 N5 C41 127.2(15) . 1_445
C35 N5 C41 125.2(15) . 1_445
C35 N6 C36 104.0(14) . .
C35 N6 Co6 132.6(12) . .
C36 N6 Co6 121.5(10) . .
C40 N7 C38 106.1(15) . .
C40 N7 C44 127.3(15) . .
C38 N7 C44 126.6(14) . .
C38 N8 C39 104.3(13) . .
C38 N8 Co7 127.2(11) . .
C39 N8 Co7 128.4(11) . .
C45 N9 C47 105.5(16) . .
C45 N9 C51 131.6(16) . 1_665
C47 N9 C51 122.8(15) . 1_665
C45 N10 C46 103.8(15) . .
C45 N10 Co7 133.1(11) . .
C46 N10 Co7 123.0(12) . .
C48 N11 C50 108.5(17) . .
C48 N11 C54 121(2) . .
C50 N11 C54 129(2) . .
C49 N12 C48 102.3(16) . .
C49 N12 Co8 130.0(12) . .
C48 N12 Co8 127.2(13) . .
C1 O1 Co5 122.1(9) . .
C1 O1 Co1 125.9(9) . .
Co5 O1 Co1 104.4(4) . .
C5 O3 Co2 128.4(9) . .
C5 O3 Co7 126.6(9) . .
Co2 O3 Co7 103.4(4) . .
C6 O5 Co4 118.7(9) . .
C3 O7 Co2 126.0(8) . .
C3 O7 Co1 120.8(8) . .
Co2 O7 Co1 98.6(4) . .
C3 O7 Co4 110.8(8) . .
Co2 O7 Co4 101.6(4) . .
Co1 O7 Co4 93.0(3) . .
C7 O8 Co7 123.4(9) . .
C7 O8 Co2 127.4(9) . .
Co7 O8 Co2 107.0(5) . .
C11 O10 Co3 132.0(9) . .
C11 O10 Co8 121.7(10) . .
Co3 O10 Co8 102.3(4) . .
C12 O12 Co1 119.8(9) . .
C9 O14 Co3 126.4(8) . .
C9 O14 Co2 119.2(8) . .
Co3 O14 Co2 99.6(4) . .
C9 O14 Co1 110.6(8) . .
Co3 O14 Co1 101.8(4) . .
Co2 O14 Co1 93.4(4) . .
C13 O15 Co3 124.9(10) . .
C13 O15 Co8 118.7(9) . .
Co3 O15 Co8 107.1(4) . .
C17 O17 Co6 121.2(9) . .
C17 O17 Co4 130.9(10) . .
Co6 O17 Co4 104.7(4) . .
C18 O19 Co2 121.0(9) . .
C15 O21 Co4 126.2(9) . .
C15 O21 Co3 119.5(8) . .
Co4 O21 Co3 97.6(4) . .
C15 O21 Co2 110.4(7) . .
Co4 O21 Co2 102.7(4) . .
Co3 O21 Co2 95.1(4) . .
C19 O22 Co6 127.4(10) . .
C19 O22 Co4 126.1(10) . .
Co6 O22 Co4 102.4(4) . .
C23 O24 Co1 128.7(9) . .
C23 O24 Co5 124.0(8) . .
Co1 O24 Co5 104.1(4) . .
C24 O26 Co3 118.6(9) . .
C21 O28 Co4 120.8(8) . .
C21 O28 Co1 123.0(8) . .
Co4 O28 Co1 97.5(4) . .
C21 O28 Co3 113.0(8) . .
Co4 O28 Co3 94.7(4) . .
Co1 O28 Co3 103.0(4) . .
O2 C1 O1 123.6(14) . .
O2 C1 C2 120.1(13) . .
O1 C1 C2 116.2(12) . .
C1 C2 C3 117.0(11) . .
O7 C3 C2 112.6(12) . .
O7 C3 C4 110.1(11) . .
C2 C3 C4 112.0(11) . .
O7 C3 C6 108.4(10) . .
C2 C3 C6 109.8(12) . .
C4 C3 C6 103.5(12) . .
C5 C4 C3 112.3(12) . .
O3 C5 O4 121.3(14) . .
O3 C5 C4 121.0(12) . .
O4 C5 C4 117.4(14) . .
O6 C6 O5 119.8(14) . .
O6 C6 C3 123.2(13) . .
O5 C6 C3 117.0(12) . .
O9 C7 O8 124.3(14) . .
O9 C7 C8 119.1(15) . .
O8 C7 C8 116.7(13) . .
C9 C8 C7 111.7(12) . .
O14 C9 C8 112.3(12) . .
O14 C9 C12 110.2(12) . .
C8 C9 C12 111.6(12) . .
O14 C9 C10 110.4(12) . .
C8 C9 C10 110.5(12) . .
C12 C9 C10 101.3(11) . .
C11 C10 C9 116.2(12) . .
O11 C11 O10 126.5(14) . .
O11 C11 C10 117.4(14) . .
O10 C11 C10 116.1(14) . .
O13 C12 O12 126.7(13) . .
O13 C12 C9 116.9(13) . .
O12 C12 C9 116.3(13) . .
O16 C13 O15 125.5(16) . .
O16 C13 C14 117.8(15) . .
O15 C13 C14 116.7(13) . .
C15 C14 C13 115.1(13) . .
O21 C15 C14 111.9(11) . .
O21 C15 C18 109.9(11) . .
C14 C15 C18 111.4(12) . .
O21 C15 C16 109.8(11) . .
C14 C15 C16 108.5(12) . .
C18 C15 C16 105.0(11) . .
C17 C16 C15 115.5(12) . .
O18 C17 O17 124.7(14) . .
O18 C17 C16 119.9(13) . .
O17 C17 C16 115.5(13) . .
O20 C18 O19 126.0(14) . .
O20 C18 C15 118.9(13) . .
O19 C18 C15 114.9(12) . .
O22 C19 O23 123.6(15) . .
O22 C19 C20 119.6(13) . .
O23 C19 C20 116.7(12) . .
C19 C20 C21 112.2(11) . .
O28 C21 C22 111.5(11) . .
O28 C21 C20 113.3(11) . .
C22 C21 C20 112.1(11) . .
O28 C21 C24 106.7(10) . .
C22 C21 C24 103.9(11) . .
C20 C21 C24 108.7(11) . .
C23 C22 C21 115.2(12) . .
O25 C23 O24 121.7(13) . .
O25 C23 C22 120.5(12) . .
O24 C23 C22 117.8(11) . .
O27 C24 O26 123.2(13) . .
O27 C24 C21 119.8(12) . .
O26 C24 C21 117.0(12) . .
N2 C25 N1 111.0(15) . .
C27 C26 N2 108.7(17) . .
N1 C27 C26 108.4(19) . .
N4 C28 N3 115.0(17) . .
C30 C29 N4 108.4(17) . .
C29 C30 N3 110.1(19) . .
N1 C31 C32 114.5(17) . .
C33 C32 C31 111.7(17) . .
C32 C33 C34 114.0(18) . .
N3 C34 C33 114.5(17) 1_566 .
N6 C35 N5 113.3(15) . .
C37 C36 N6 107.3(15) . .
N5 C37 C36 107.4(16) . .
N8 C38 N7 112.8(15) . .
N8 C39 C40 109.3(14) . .
N7 C40 C39 107.1(15) . .
N5 C41 C42 114.5(17) 1_665 .
C43 C42 C41 109.5(18) . .
C42 C43 C44 111.6(18) . .
N7 C44 C43 114.4(16) . .
N10 C45 N9 116.0(16) . .
C47 C46 N10 109.1(16) . .
C46 C47 N9 105.2(15) . .
N12 C48 N11 109.4(19) . .
C50 C49 N12 118(2) . .
C49 C50 N11 102(2) . .
C52 C51 N9 112(2) . 1_445
C51 C52 C53 115(2) . .
C54 C53 C52 113(2) . .
C53 C54 N11 110(2) . .

loop_
_geom_bond_atom_site_label_1
_geom_bond_atom_site_label_2
_geom_bond_distance
_geom_bond_site_symmetry_2
Co1 O7 2.111(9) .
Co1 O28 2.116(10) .
Co1 O12 2.116(11) .
Co1 O24 2.137(9) .
Co1 O1 2.170(10) .
Co1 O14 2.248(10) .
Co2 O7 2.093(10) .
Co2 O19 2.106(10) .
Co2 O3 2.106(9) .
Co2 O14 2.131(9) .
Co2 O8 2.192(11) .
Co2 O21 2.247(9) .
Co3 O14 2.080(10) .
Co3 O10 2.109(11) .
Co3 O21 2.110(9) .
Co3 O26 2.111(10) .
Co3 O15 2.148(10) .
Co3 O28 2.178(10) .
Co4 O5 2.071(10) .
Co4 O21 2.076(10) .
Co4 O28 2.105(10) .
Co4 O17 2.138(10) .
Co4 O22 2.205(10) .
Co4 O7 2.263(10) .
Co5 O31 2.102(11) .
Co5 N2 2.115(16) .
Co5 O1 2.144(9) .
Co5 O30 2.159(12) .
Co5 O29 2.175(11) .
Co5 O24 2.184(10) .
Co6 O32 2.128(12) .
Co6 O22 2.133(11) .
Co6 O17 2.134(10) .
Co6 O34 2.134(10) .
Co6 O33 2.137(11) .
Co6 N6 2.158(14) .
Co7 N8 2.091(13) .
Co7 O36 2.132(11) .
Co7 N10 2.137(15) .
Co7 O35 2.143(11) .
Co7 O8 2.157(9) .
Co7 O3 2.345(11) .
Co8 O38 2.071(13) .
Co8 N4 2.075(15) .
Co8 O15 2.173(11) .
Co8 N12 2.178(15) .
Co8 O37 2.185(13) .
Co8 O10 2.348(10) .
N1 C27 1.27(2) .
N1 C25 1.38(2) .
N1 C31 1.51(3) .
N2 C25 1.30(2) .
N2 C26 1.38(2) .
N3 C28 1.38(2) .
N3 C30 1.39(2) .
N3 C34 1.40(2) 1_544
N4 C28 1.29(2) .
N4 C29 1.43(2) .
N5 C37 1.33(2) .
N5 C35 1.34(2) .
N5 C41 1.48(2) 1_445
N6 C35 1.33(2) .
N6 C36 1.41(2) .
N7 C40 1.34(2) .
N7 C38 1.36(2) .
N7 C44 1.48(2) .
N8 C38 1.35(2) .
N8 C39 1.360(19) .
N9 C45 1.31(2) .
N9 C47 1.46(2) .
N9 C51 1.52(3) 1_665
N10 C45 1.30(2) .
N10 C46 1.45(2) .
N11 C48 1.34(3) .
N11 C50 1.38(3) .
N11 C54 1.54(3) .
N12 C49 1.32(2) .
N12 C48 1.34(2) .
O1 C1 1.321(18) .
O2 C1 1.223(18) .
O3 C5 1.292(18) .
O4 C5 1.302(18) .
O5 C6 1.350(17) .
O6 C6 1.217(18) .
O7 C3 1.446(16) .
O8 C7 1.279(19) .
O9 C7 1.233(18) .
O10 C11 1.307(19) .
O11 C11 1.235(19) .
O12 C12 1.258(18) .
O13 C12 1.214(18) .
O14 C9 1.411(18) .
O15 C13 1.293(19) .
O16 C13 1.244(18) .
O17 C17 1.330(17) .
O18 C17 1.230(18) .
O19 C18 1.300(17) .
O20 C18 1.220(17) .
O21 C15 1.451(16) .
O22 C19 1.245(17) .
O23 C19 1.268(17) .
O24 C23 1.338(16) .
O25 C23 1.236(16) .
O26 C24 1.292(17) .
O27 C24 1.267(16) .
O28 C21 1.451(15) .
C1 C2 1.54(2) .
C2 C3 1.54(2) .
C3 C4 1.565(19) .
C3 C6 1.57(2) .
C4 C5 1.52(2) .
C7 C8 1.54(2) .
C8 C9 1.53(2) .
C9 C12 1.597(19) .
C9 C10 1.62(2) .
C10 C11 1.53(2) .
C13 C14 1.56(2) .
C14 C15 1.523(19) .
C15 C18 1.57(2) .
C15 C16 1.59(2) .
C16 C17 1.53(2) .
C19 C20 1.56(2) .
C20 C21 1.56(2) .
C21 C22 1.54(2) .
C21 C24 1.579(18) .
C22 C23 1.515(19) .
C26 C27 1.36(3) .
C29 C30 1.32(2) .
C31 C32 1.65(3) .
C32 C33 1.46(3) .
C33 C34 1.55(3) .
C34 N3 1.40(2) 1_566
C36 C37 1.41(2) .
C39 C40 1.41(2) .
C41 N5 1.48(2) 1_665
C41 C42 1.61(3) .
C42 C43 1.50(3) .
C43 C44 1.57(3) .
C46 C47 1.35(3) .
C49 C50 1.28(3) .
C51 C52 1.49(4) .
C51 N9 1.52(3) 1_445
C52 C53 1.59(3) .
C53 C54 1.41(3) .
